data_8103083
loop_
_publ_author_name
'Daocheng Xia'
'Jihuan Yao'
'Shuang Han'
'Shaofei Song'
'Fulin Zhou'
'Baohua Lv'
'Cuijin Pei'
'Weibin Wang'

_publ_section_title
;
 Crystal structure of 2,2'-(cyclohexane-1,2-diyl)diisoindolin-1-one,
 C22H22N2O2
;
_journal_issue 1
_journal_name_full 'Zeitschrift f\"ur Kristallographie - New Crystal Structures'
_journal_page_first 119
_journal_volume 226
_journal_year 2011
_chemical_formula_moiety 'C22 H22 N2 O2'
_chemical_formula_sum 'C22 H22 N2 O2'
_chemical_formula_weight 346.42
_chemical_melting_point ?
_chemical_name_systematic
;
  2,2'-(cyclohexane-1,2-diyl)diisoindolin-1-one
;
_space_group_IT_number 14
_symmetry_cell_setting monoclinic
_symmetry_space_group_name_Hall '-P 2yn'
_symmetry_space_group_name_H-M 'P 1 21/n 1'
_atom_sites_solution_hydrogens geom
_atom_sites_solution_primary direct
_atom_sites_solution_secondary difmap
_audit_creation_method SHELXL-97
_audit_update_record
;
2010-10-27 # Formatted by publCIF
;
_cell_angle_alpha 90.00
_cell_angle_beta 92.278(4)
_cell_angle_gamma 90.00
_cell_formula_units_Z 4
_cell_length_a 11.7852(4)
_cell_length_b 10.1276(4)
_cell_length_c 15.4341(7)
_cell_measurement_reflns_used 2321
_cell_measurement_temperature 293(2)
_cell_measurement_theta_max 29.1067
_cell_measurement_theta_min 3.0935
_cell_volume 1840.69(13)
_computing_cell_refinement CrysAlis
_computing_data_collection CrysAlis
_computing_data_reduction CrysAlis
_computing_structure_refinement 'SHELXL-97 (Sheldrick, 1997)'
_computing_structure_solution SHELXS-97[1]
_diffrn_ambient_temperature 293(2)
_diffrn_detector_area_resol_mean 10.0
_diffrn_measured_fraction_theta_full 0.993
_diffrn_measured_fraction_theta_max 0.852
_diffrn_measurement_device_type 'Oxford Diffraction Gemini R Ultra'
_diffrn_measurement_method '\w scan'
_diffrn_radiation_monochromator graphite
_diffrn_radiation_source 'fine-focus sealed tube'
_diffrn_radiation_type MoK\a
_diffrn_radiation_wavelength 0.71073
_diffrn_reflns_av_R_equivalents 0.0270
_diffrn_reflns_av_sigmaI/netI 0.0757
_diffrn_reflns_limit_h_max 16
_diffrn_reflns_limit_h_min -12
_diffrn_reflns_limit_k_max 13
_diffrn_reflns_limit_k_min -11
_diffrn_reflns_limit_l_max 21
_diffrn_reflns_limit_l_min -21
_diffrn_reflns_number 7944
_diffrn_reflns_theta_full 25.00
_diffrn_reflns_theta_max 29.17
_diffrn_reflns_theta_min 3.32
_exptl_absorpt_coefficient_mu 0.081
_exptl_absorpt_correction_T_max 1.00000
_exptl_absorpt_correction_T_min 0.98302
_exptl_absorpt_correction_type multi-scan
_exptl_crystal_colour colourless
_exptl_crystal_density_diffrn 1.250
_exptl_crystal_density_method 'not measured'
_exptl_crystal_description block
_exptl_crystal_F_000 736
_exptl_crystal_size_max 0.18
_exptl_crystal_size_mid 0.16
_exptl_crystal_size_min 0.15
_refine_diff_density_max 0.184
_refine_diff_density_min -0.136
_refine_diff_density_rms 0.028
_refine_ls_extinction_method none
_refine_ls_goodness_of_fit_ref 0.879
_refine_ls_hydrogen_treatment constr
_refine_ls_matrix_type full
_refine_ls_number_parameters 235
_refine_ls_number_reflns 4234
_refine_ls_number_restraints 0
_refine_ls_restrained_S_all 0.879
_refine_ls_R_factor_all 0.1115
_refine_ls_R_factor_gt 0.0388
_refine_ls_shift/su_max 0.000
_refine_ls_shift/su_mean 0.000
_refine_ls_structure_factor_coef Fsqd
_refine_ls_weighting_details 'calc w=1/[\s^2^(Fo^2^)+(0.0291P)^2^+0.0000P] where P=(Fo^2^+2Fc^2^)/3'
_refine_ls_weighting_scheme calc
_refine_ls_wR_factor_gt 0.0752
_refine_ls_wR_factor_ref 0.0809
_reflns_number_gt 1700
_reflns_number_total 4234
_reflns_threshold_expression >2sigma(I)
_cod_data_source_file 1267-3265.cff
_cod_data_source_block kan
_cod_depositor_comments
;
The following automatic conversions were performed:

'_chemical_melting_point' value 'not measured' was changed to '?' -
the value is undefined or not given.

Automatic conversion script
Id: cif_fix_values 1715 2011-07-08 13:25:40Z adriana 
;
_cod_original_sg_symbol_H-M p21/n
_cod_database_code 8103083

loop_
_symmetry_equiv_pos_as_xyz
'x, y, z'
'-x+1/2, y+1/2, -z+1/2'
'-x, -y, -z'
'x-1/2, -y-1/2, z-1/2'

loop_
_atom_site_label
_atom_site_type_symbol
_atom_site_fract_x
_atom_site_fract_y
_atom_site_fract_z
_atom_site_U_iso_or_equiv
_atom_site_adp_type
_atom_site_occupancy
_atom_site_symmetry_multiplicity
_atom_site_calc_flag
_atom_site_refinement_flags
C19 C 0.43084(17) 0.6098(3) 0.41176(14) 0.0987(7) Uani 1 1 d .
H19 H 0.4823 0.6370 0.3712 0.118 Uiso 1 1 calc R
N1 N 0.25424(10) 0.14790(12) 0.67381(9) 0.0564(3) Uani 1 1 d .
C20 C 0.38764(14) 0.4850(2) 0.40781(11) 0.0803(5) Uani 1 1 d .
H20 H 0.4097 0.4259 0.3656 0.096 Uiso 1 1 calc R
N2 N 0.18155(10) 0.33594(13) 0.54436(8) 0.0633(4) Uani 1 1 d .
O1 O 0.29751(9) 0.28849(13) 0.78653(9) 0.0973(4) Uani 1 1 d .
C3 C -0.06749(13) 0.1112(2) 0.67771(14) 0.1045(7) Uani 1 1 d .
H3A H -0.1146 0.0358 0.6907 0.125 Uiso 1 1 calc R
H3B H -0.0834 0.1807 0.7187 0.125 Uiso 1 1 calc R
C7 C 0.30906(11) 0.04511(15) 0.62368(10) 0.0620(4) Uani 1 1 d .
H7A H 0.3100 0.0681 0.5627 0.074 Uiso 1 1 calc R
H7B H 0.2717 -0.0395 0.6299 0.074 Uiso 1 1 calc R
O2 O 0.25678(10) 0.22435(12) 0.43091(8) 0.0908(4) Uani 1 1 d .
C22 C 0.24946(12) 0.32361(18) 0.47612(10) 0.0624(4) Uani 1 1 d .
C4 C -0.09613(14) 0.1585(2) 0.58730(15) 0.1164(8) Uani 1 1 d .
H4A H -0.1746 0.1874 0.5835 0.140 Uiso 1 1 calc R
H4B H -0.0879 0.0861 0.5469 0.140 Uiso 1 1 calc R
C8 C 0.42685(11) 0.04375(15) 0.66475(10) 0.0523(4) Uani 1 1 d .
C18 C 0.39912(18) 0.6951(2) 0.47488(16) 0.1029(7) Uani 1 1 d .
H18 H 0.4295 0.7798 0.4764 0.124 Uiso 1 1 calc R
C14 C 0.32379(13) 0.20202(17) 0.73529(12) 0.0617(4) Uani 1 1 d .
C13 C 0.43432(11) 0.13639(15) 0.72915(10) 0.0547(4) Uani 1 1 d .
C6 C 0.10546(11) 0.23182(16) 0.57117(11) 0.0669(5) Uani 1 1 d .
H6 H 0.1158 0.1567 0.5322 0.080 Uiso 1 1 calc R
C21 C 0.31021(12) 0.44885(16) 0.46823(10) 0.0599(4) Uani 1 1 d .
C15 C 0.19385(14) 0.46379(16) 0.58654(11) 0.0745(5) Uani 1 1 d .
H15A H 0.2225 0.4545 0.6460 0.089 Uiso 1 1 calc R
H15B H 0.1222 0.5109 0.5859 0.089 Uiso 1 1 calc R
C1 C 0.13437(11) 0.18428(16) 0.66245(10) 0.0632(5) Uani 1 1 d .
H1 H 0.1209 0.2581 0.7018 0.076 Uiso 1 1 calc R
C12 C 0.53437(14) 0.15686(18) 0.77743(11) 0.0763(5) Uani 1 1 d .
H12 H 0.5386 0.2201 0.8211 0.092 Uiso 1 1 calc R
C9 C 0.52020(13) -0.03301(17) 0.64649(11) 0.0733(5) Uani 1 1 d .
H9 H 0.5159 -0.0966 0.6030 0.088 Uiso 1 1 calc R
C16 C 0.27840(13) 0.53280(16) 0.53194(10) 0.0650(4) Uani 1 1 d .
C2 C 0.05681(11) 0.07234(17) 0.68757(12) 0.0852(6) Uani 1 1 d .
H2A H 0.0743 0.0474 0.7473 0.102 Uiso 1 1 calc R
H2B H 0.0705 -0.0037 0.6513 0.102 Uiso 1 1 calc R
C5 C -0.01929(13) 0.27216(19) 0.56218(12) 0.0938(6) Uani 1 1 d .
H5A H -0.0325 0.3476 0.5992 0.113 Uiso 1 1 calc R
H5B H -0.0375 0.2980 0.5027 0.113 Uiso 1 1 calc R
C17 C 0.32267(17) 0.65891(18) 0.53695(13) 0.0897(6) Uani 1 1 d .
H17 H 0.3022 0.7173 0.5801 0.108 Uiso 1 1 calc R
C11 C 0.62719(14) 0.0812(2) 0.75898(13) 0.0878(6) Uani 1 1 d .
H11 H 0.6954 0.0934 0.7903 0.105 Uiso 1 1 calc R
C10 C 0.61975(14) -0.0124(2) 0.69459(13) 0.0835(6) Uani 1 1 d .
H10 H 0.6833 -0.0630 0.6832 0.100 Uiso 1 1 calc R

loop_
_atom_site_aniso_label
_atom_site_aniso_U_11
_atom_site_aniso_U_22
_atom_site_aniso_U_33
_atom_site_aniso_U_23
_atom_site_aniso_U_13
_atom_site_aniso_U_12
C19 0.0845(13) 0.133(2) 0.0779(15) 0.0328(15) -0.0083(11) -0.0310(14)
N1 0.0423(7) 0.0573(8) 0.0699(9) 0.0042(7) 0.0074(7) 0.0047(7)
C20 0.0715(11) 0.1050(15) 0.0643(12) 0.0154(11) 0.0016(9) -0.0132(11)
N2 0.0684(8) 0.0586(8) 0.0640(8) 0.0064(7) 0.0160(7) 0.0056(7)
O1 0.0814(8) 0.0942(9) 0.1170(11) -0.0409(9) 0.0155(7) 0.0081(7)
C3 0.0492(10) 0.1367(18) 0.1283(18) 0.0536(15) 0.0116(11) 0.0003(10)
C7 0.0502(9) 0.0649(10) 0.0712(11) -0.0015(9) 0.0056(8) 0.0039(8)
O2 0.1103(9) 0.0871(9) 0.0767(9) -0.0147(8) 0.0251(7) -0.0060(7)
C22 0.0646(10) 0.0708(11) 0.0521(10) 0.0015(10) 0.0068(9) 0.0085(9)
C4 0.0488(10) 0.162(2) 0.138(2) 0.0442(17) -0.0036(12) -0.0035(12)
C8 0.0426(8) 0.0541(9) 0.0606(10) 0.0027(8) 0.0074(7) -0.0025(7)
C18 0.1059(15) 0.0936(16) 0.1070(18) 0.0373(15) -0.0262(14) -0.0360(13)
C14 0.0569(10) 0.0585(11) 0.0705(12) -0.0008(10) 0.0130(9) -0.0026(9)
C13 0.0442(9) 0.0615(10) 0.0589(10) 0.0024(9) 0.0073(8) -0.0068(8)
C6 0.0528(9) 0.0729(11) 0.0754(12) 0.0157(10) 0.0083(8) 0.0022(9)
C21 0.0546(9) 0.0744(11) 0.0505(10) 0.0129(9) 0.0008(8) -0.0025(9)
C15 0.0896(11) 0.0639(11) 0.0713(12) 0.0063(10) 0.0177(10) 0.0166(10)
C1 0.0450(9) 0.0705(11) 0.0749(12) 0.0158(9) 0.0129(8) 0.0071(8)
C12 0.0656(11) 0.0950(14) 0.0686(12) -0.0131(10) 0.0051(10) -0.0107(10)
C9 0.0560(10) 0.0755(12) 0.0889(13) -0.0160(10) 0.0076(10) 0.0020(9)
C16 0.0726(10) 0.0612(11) 0.0609(11) 0.0119(10) -0.0006(9) 0.0045(9)
C2 0.0466(9) 0.1037(14) 0.1061(14) 0.0367(12) 0.0136(9) 0.0003(10)
C5 0.0608(11) 0.1210(16) 0.0996(15) 0.0389(13) 0.0031(10) 0.0181(11)
C17 0.1146(15) 0.0667(13) 0.0867(14) 0.0067(11) -0.0105(12) -0.0027(12)
C11 0.0506(10) 0.1240(17) 0.0882(14) -0.0080(13) -0.0030(10) 0.0033(11)
C10 0.0499(11) 0.0995(15) 0.1014(15) -0.0087(13) 0.0073(10) 0.0129(10)

loop_
_atom_type_symbol
_atom_type_description
_atom_type_scat_dispersion_real
_atom_type_scat_dispersion_imag
_atom_type_scat_source
C C 0.0033 0.0016 'International Tables Vol C Tables 4.2.6.8 and 6.1.1.4'
H H 0.0000 0.0000 'International Tables Vol C Tables 4.2.6.8 and 6.1.1.4'
N N 0.0061 0.0033 'International Tables Vol C Tables 4.2.6.8 and 6.1.1.4'
O O 0.0106 0.0060 'International Tables Vol C Tables 4.2.6.8 and 6.1.1.4'

loop_
_geom_angle_atom_site_label_1
_geom_angle_atom_site_label_2
_geom_angle_atom_site_label_3
_geom_angle
C20 C19 C18 120.42(19)
C20 C19 H19 119.8
C18 C19 H19 119.8
C14 N1 C7 113.17(12)
C14 N1 C1 122.68(13)
C7 N1 C1 124.07(14)
C19 C20 C21 118.14(19)
C19 C20 H20 120.9
C21 C20 H20 120.9
C22 N2 C15 112.27(13)
C22 N2 C6 122.99(14)
C15 N2 C6 124.73(11)
C4 C3 C2 110.87(14)
C4 C3 H3A 109.5
C2 C3 H3A 109.5
C4 C3 H3B 109.5
C2 C3 H3B 109.5
H3A C3 H3B 108.1
N1 C7 C8 101.73(12)
N1 C7 H7A 111.4
C8 C7 H7A 111.4
N1 C7 H7B 111.4
C8 C7 H7B 111.4
H7A C7 H7B 109.3
O2 C22 N2 125.05(16)
O2 C22 C21 128.03(14)
N2 C22 C21 106.92(15)
C3 C4 C5 111.31(17)
C3 C4 H4A 109.4
C5 C4 H4A 109.4
C3 C4 H4B 109.4
C5 C4 H4B 109.4
H4A C4 H4B 108.0
C13 C8 C9 120.29(14)
C13 C8 C7 109.39(12)
C9 C8 C7 130.32(15)
C19 C18 C17 121.9(2)
C19 C18 H18 119.1
C17 C18 H18 119.1
O1 C14 N1 125.63(15)
O1 C14 C13 127.68(18)
N1 C14 C13 106.68(14)
C8 C13 C12 121.51(13)
C8 C13 C14 109.02(14)
C12 C13 C14 129.47(16)
N2 C6 C1 112.12(13)
N2 C6 C5 112.48(13)
C1 C6 C5 110.47(12)
N2 C6 H6 107.2
C1 C6 H6 107.2
C5 C6 H6 107.2
C16 C21 C20 122.01(16)
C16 C21 C22 109.32(13)
C20 C21 C22 128.67(17)
N2 C15 C16 102.69(12)
N2 C15 H15A 111.2
C16 C15 H15A 111.2
N2 C15 H15B 111.2
C16 C15 H15B 111.2
H15A C15 H15B 109.1
N1 C1 C6 111.83(11)
N1 C1 C2 111.71(12)
C6 C1 C2 111.09(14)
N1 C1 H1 107.3
C6 C1 H1 107.3
C2 C1 H1 107.3
C11 C12 C13 118.19(16)
C11 C12 H12 120.9
C13 C12 H12 120.9
C10 C9 C8 118.09(16)
C10 C9 H9 121.0
C8 C9 H9 121.0
C21 C16 C17 120.20(15)
C21 C16 C15 108.77(13)
C17 C16 C15 131.02(17)
C1 C2 C3 111.67(14)
C1 C2 H2A 109.3
C3 C2 H2A 109.3
C1 C2 H2B 109.3
C3 C2 H2B 109.3
H2A C2 H2B 107.9
C4 C5 C6 110.77(14)
C4 C5 H5A 109.5
C6 C5 H5A 109.5
C4 C5 H5B 109.5
C6 C5 H5B 109.5
H5A C5 H5B 108.1
C16 C17 C18 117.33(19)
C16 C17 H17 121.3
C18 C17 H17 121.3
C10 C11 C12 120.41(17)
C10 C11 H11 119.8
C12 C11 H11 119.8
C11 C10 C9 121.51(15)
C11 C10 H10 119.2
C9 C10 H10 119.2

loop_
_geom_bond_atom_site_label_1
_geom_bond_atom_site_label_2
_geom_bond_distance
C19 C20 1.363(3)
C19 C18 1.365(3)
C19 H19 0.9300
N1 C14 1.3456(19)
N1 C7 1.4627(17)
N1 C1 1.4638(17)
C20 C21 1.380(2)
C20 H20 0.9300
N2 C22 1.3537(17)
N2 C15 1.4539(19)
N2 C6 1.4549(17)
O1 C14 1.2279(17)
C3 C4 1.501(2)
C3 C2 1.519(2)
C3 H3A 0.9700
C3 H3B 0.9700
C7 C8 1.5031(19)
C7 H7A 0.9700
C7 H7B 0.9700
O2 C22 1.2287(17)
C22 C21 1.464(2)
C4 C5 1.524(2)
C4 H4A 0.9700
C4 H4B 0.9700
C8 C13 1.3671(19)
C8 C9 1.3851(18)
C18 C17 1.390(2)
C18 H18 0.9300
C14 C13 1.469(2)
C13 C12 1.385(2)
C6 C1 1.515(2)
C6 C5 1.527(2)
C6 H6 0.9800
C21 C16 1.364(2)
C15 C16 1.5027(19)
C15 H15A 0.9700
C15 H15B 0.9700
C1 C2 1.516(2)
C1 H1 0.9800
C12 C11 1.375(2)
C12 H12 0.9300
C9 C10 1.379(2)
C9 H9 0.9300
C16 C17 1.381(2)
C2 H2A 0.9700
C2 H2B 0.9700
C5 H5A 0.9700
C5 H5B 0.9700
C17 H17 0.9300
C11 C10 1.373(2)
C11 H11 0.9300
C10 H10 0.9300

loop_
_geom_hbond_atom_site_label_D
_geom_hbond_atom_site_label_H
_geom_hbond_atom_site_label_A
_geom_hbond_distance_DH
_geom_hbond_distance_HA
_geom_hbond_distance_DA
_geom_hbond_angle_DHA
_geom_hbond_site_symmetry_A
C1 H1 O1 0.98 2.43 2.861(2) 105.8 .
C6 H6 O2 0.98 2.43 2.8599(17) 106.3 .
C7 H7B O1 0.97 2.33 3.2235(19) 152.1 2_546
C10 H10 O2 0.93 2.52 3.271(2) 137.6 3_656
C17 H17 O1 0.93 2.52 3.385(2) 155.7 2_556

loop_
_geom_torsion_atom_site_label_1
_geom_torsion_atom_site_label_2
_geom_torsion_atom_site_label_3
_geom_torsion_atom_site_label_4
_geom_torsion
C18 C19 C20 C21 1.0(3)
C14 N1 C7 C8 0.01(15)
C1 N1 C7 C8 -176.74(12)
C15 N2 C22 O2 178.38(16)
C6 N2 C22 O2 -1.7(2)
C15 N2 C22 C21 -1.46(17)
C6 N2 C22 C21 178.46(13)
C2 C3 C4 C5 -55.9(2)
N1 C7 C8 C13 -0.49(15)
N1 C7 C8 C9 179.72(13)
C20 C19 C18 C17 0.1(3)
C7 N1 C14 O1 -178.82(14)
C1 N1 C14 O1 -2.0(2)
C7 N1 C14 C13 0.44(15)
C1 N1 C14 C13 177.23(11)
C9 C8 C13 C12 0.3(2)
C7 C8 C13 C12 -179.49(14)
C9 C8 C13 C14 -179.42(12)
C7 C8 C13 C14 0.77(16)
O1 C14 C13 C8 178.48(15)
N1 C14 C13 C8 -0.75(15)
O1 C14 C13 C12 -1.2(3)
N1 C14 C13 C12 179.54(15)
C22 N2 C6 C1 118.54(15)
C15 N2 C6 C1 -61.56(18)
C22 N2 C6 C5 -116.25(16)
C15 N2 C6 C5 63.7(2)
C19 C20 C21 C16 -1.5(2)
C19 C20 C21 C22 177.92(17)
O2 C22 C21 C16 -179.32(16)
N2 C22 C21 C16 0.51(17)
O2 C22 C21 C20 1.2(3)
N2 C22 C21 C20 -178.95(15)
C22 N2 C15 C16 1.75(17)
C6 N2 C15 C16 -178.17(13)
C14 N1 C1 C6 123.72(15)
C7 N1 C1 C6 -59.84(17)
C14 N1 C1 C2 -111.06(17)
C7 N1 C1 C2 65.38(18)
N2 C6 C1 N1 -52.27(17)
C5 C6 C1 N1 -178.58(14)
N2 C6 C1 C2 -177.83(11)
C5 C6 C1 C2 55.86(18)
C8 C13 C12 C11 0.0(2)
C14 C13 C12 C11 179.72(14)
C13 C8 C9 C10 -0.4(2)
C7 C8 C9 C10 179.40(16)
C20 C21 C16 C17 0.8(2)
C22 C21 C16 C17 -178.67(15)
C20 C21 C16 C15 -179.91(15)
C22 C21 C16 C15 0.59(17)
N2 C15 C16 C21 -1.37(17)
N2 C15 C16 C17 177.78(17)
N1 C1 C2 C3 178.70(15)
C6 C1 C2 C3 -55.7(2)
C4 C3 C2 C1 55.5(2)
C3 C4 C5 C6 56.7(2)
N2 C6 C5 C4 177.63(15)
C1 C6 C5 C4 -56.3(2)
C21 C16 C17 C18 0.3(3)
C15 C16 C17 C18 -178.79(17)
C19 C18 C17 C16 -0.7(3)
C13 C12 C11 C10 -0.3(3)
C12 C11 C10 C9 0.3(3)
C8 C9 C10 C11 0.1(3)
